data_2223625
loop_
_publ_author_name
'Manjare, Sudesh T.'
'Singh, Harkesh B.'
'Butcher, Ray J.'

_publ_section_title
;
 <i>N</i>-(2-Bromobenzyl)-<i>N</i>'-(2-pyridyl)benzene-1,2-diamine
;
_journal_coeditor_code BT5071
_journal_issue 11
_journal_name_full 'Acta Crystallographica Section E'
_journal_page_first o2640
_journal_paper_doi 10.1107/S1600536809039130
_journal_volume 65
_journal_year 2009
_chemical_formula_iupac 'C18 H16 Br N3'
_chemical_formula_moiety 'C18 H16 Br N3'
_chemical_formula_sum 'C18 H16 Br N3'
_chemical_formula_weight 354.25
_chemical_name_systematic
;
<i>N</i>-(2-Bromobenzyl)-<i>N</i>'-(2-pyridyl)benzene-1,2-diamine
;
_space_group_IT_number 2
_symmetry_cell_setting triclinic
_symmetry_space_group_name_Hall '-P 1'
_symmetry_space_group_name_H-M 'P -1'
_atom_sites_solution_hydrogens geom
_atom_sites_solution_primary direct
_atom_sites_solution_secondary difmap
_audit_creation_method SHELXL-97
_cell_angle_alpha 98.741(6)
_cell_angle_beta 90.727(6)
_cell_angle_gamma 103.581(6)
_cell_formula_units_Z 2
_cell_length_a 7.9429(5)
_cell_length_b 9.5314(8)
_cell_length_c 11.0606(8)
_cell_measurement_reflns_used 3047
_cell_measurement_temperature 200(2)
_cell_measurement_theta_max 34.7934
_cell_measurement_theta_min 4.6836
_cell_volume 803.48(11)
_computing_cell_refinement
;
CrysAlis Pro (Oxford Diffraction, 2009)
;
_computing_data_collection
;
CrysAlis Pro (Oxford Diffraction, 2009)
;
_computing_data_reduction
;
CrysAlis Pro (Oxford Diffraction, 2009)
;
_computing_molecular_graphics 'SHELXTL (Sheldrick, 2008)'
_computing_publication_material 'SHELXTL (Sheldrick, 2008)'
_computing_structure_refinement 'SHELXL97 (Sheldrick, 2008)'
_computing_structure_solution 'SHELXS97 (Sheldrick, 2008)'
_diffrn_ambient_temperature 200(2)
_diffrn_detector_area_resol_mean 10.5081
_diffrn_measured_fraction_theta_full 0.992
_diffrn_measured_fraction_theta_max 0.991
_diffrn_measurement_device_type 'Oxford Diffraction Gemini R'
_diffrn_measurement_method \w
_diffrn_radiation_monochromator graphite
_diffrn_radiation_source 'Enhance (Mo) X-ray Source'
_diffrn_radiation_type MoK\a
_diffrn_radiation_wavelength 0.71073
_diffrn_reflns_av_R_equivalents 0.0423
_diffrn_reflns_av_sigmaI/netI 0.0659
_diffrn_reflns_limit_h_max 9
_diffrn_reflns_limit_h_min -9
_diffrn_reflns_limit_k_max 11
_diffrn_reflns_limit_k_min -11
_diffrn_reflns_limit_l_max 13
_diffrn_reflns_limit_l_min -13
_diffrn_reflns_number 8461
_diffrn_reflns_theta_full 25.00
_diffrn_reflns_theta_max 26.37
_diffrn_reflns_theta_min 4.68
_diffrn_standards_decay_% <2%
_diffrn_standards_interval_count 50
_diffrn_standards_number 2
_exptl_absorpt_coefficient_mu 2.558
_exptl_absorpt_correction_T_max 1.00000
_exptl_absorpt_correction_T_min 0.55293
_exptl_absorpt_correction_type multi-scan
_exptl_absorpt_process_details
;
(CrysAlis Pro; Oxford Diffraction, 2009)
;
_exptl_crystal_colour colorless
_exptl_crystal_density_diffrn 1.464
_exptl_crystal_density_method 'not measured'
_exptl_crystal_description 'irregular plate'
_exptl_crystal_F_000 360
_exptl_crystal_size_max 0.51
_exptl_crystal_size_mid 0.43
_exptl_crystal_size_min 0.16
_refine_diff_density_max 0.586
_refine_diff_density_min -0.483
_refine_ls_extinction_method none
_refine_ls_goodness_of_fit_ref 0.886
_refine_ls_hydrogen_treatment constr
_refine_ls_matrix_type full
_refine_ls_number_parameters 199
_refine_ls_number_reflns 3249
_refine_ls_number_restraints 0
_refine_ls_restrained_S_all 0.886
_refine_ls_R_factor_all 0.0705
_refine_ls_R_factor_gt 0.0390
_refine_ls_shift/su_max 0.001
_refine_ls_shift/su_mean 0.000
_refine_ls_structure_factor_coef Fsqd
_refine_ls_weighting_details 'calc w=1/[\s^2^(Fo^2^)+(0.052P)^2^] where P=(Fo^2^+2Fc^2^)/3'
_refine_ls_weighting_scheme calc
_refine_ls_wR_factor_gt 0.0866
_refine_ls_wR_factor_ref 0.0920
_reflns_number_gt 2038
_reflns_number_total 3249
_reflns_threshold_expression I>2\s(I)
_cod_data_source_file bt5071.cif
_cod_data_source_block I
_cod_original_cell_volume 803.48(10)
_cod_database_code 2223625
_cod_database_fobs_code 2223625

loop_
_symmetry_equiv_pos_as_xyz
'x, y, z'
'-x, -y, -z'

loop_
_atom_site_type_symbol
_atom_site_label
_atom_site_fract_x
_atom_site_fract_y
_atom_site_fract_z
_atom_site_U_iso_or_equiv
_atom_site_adp_type
_atom_site_calc_flag
_atom_site_refinement_flags
_atom_site_occupancy
_atom_site_disorder_assembly
_atom_site_disorder_group
Br Br 0.83487(5) 0.00876(4) 0.69232(3) 0.05856(16) Uani d . 1 . .
N N1 0.7358(3) 0.1251(3) 0.31573(19) 0.0433(6) Uani d . 1 . .
H H1A 0.6776 0.0542 0.2595 0.052 Uiso calc R 1 . .
N N2 0.5888(3) 0.1863(3) 0.1091(2) 0.0405(6) Uani d . 1 . .
H H2A 0.6118 0.1008 0.0849 0.049 Uiso calc R 1 . .
N N3 0.3381(3) 0.0980(2) -0.01114(19) 0.0326(5) Uani d . 1 . .
C C1 0.7931(4) 0.2636(3) 0.2846(2) 0.0351(7) Uani d . 1 . .
C C2 0.7198(4) 0.2970(3) 0.1804(2) 0.0348(7) Uani d . 1 . .
C C3 0.7745(4) 0.4348(3) 0.1484(3) 0.0408(7) Uani d . 1 . .
H H3A 0.7240 0.4563 0.0772 0.049 Uiso calc R 1 . .
C C4 0.9013(4) 0.5417(4) 0.2185(3) 0.0477(8) Uani d . 1 . .
H H4A 0.9353 0.6370 0.1975 0.057 Uiso calc R 1 . .
C C5 0.9773(4) 0.5079(4) 0.3189(3) 0.0481(9) Uani d . 1 . .
H H5A 1.0669 0.5799 0.3661 0.058 Uiso calc R 1 . .
C C6 0.9258(4) 0.3714(3) 0.3522(2) 0.0467(8) Uani d . 1 . .
H H6A 0.9807 0.3501 0.4217 0.056 Uiso calc R 1 . .
C C1A 0.7671(4) 0.0915(3) 0.4359(2) 0.0386(7) Uani d . 1 . .
H H1AA 0.8930 0.1249 0.4575 0.046 Uiso calc R 1 . .
H H1AB 0.7348 -0.0160 0.4317 0.046 Uiso calc R 1 . .
C C2A 0.6705(3) 0.1589(3) 0.5388(2) 0.0342(7) Uani d . 1 . .
C C3A 0.6902(4) 0.1324(3) 0.6583(2) 0.0384(7) Uani d . 1 . .
C C4A 0.6043(4) 0.1895(4) 0.7542(3) 0.0487(9) Uani d . 1 . .
H H4AA 0.6192 0.1680 0.8342 0.058 Uiso calc R 1 . .
C C5A 0.4973(5) 0.2775(4) 0.7325(3) 0.0563(10) Uani d . 1 . .
H H5AA 0.4387 0.3185 0.7981 0.068 Uiso calc R 1 . .
C C6A 0.4744(4) 0.3068(4) 0.6165(3) 0.0546(9) Uani d . 1 . .
H H6AA 0.3992 0.3672 0.6018 0.066 Uiso calc R 1 . .
C C7A 0.5616(4) 0.2476(3) 0.5202(3) 0.0441(8) Uani d . 1 . .
H H7AA 0.5456 0.2690 0.4403 0.053 Uiso calc R 1 . .
C C1B 0.4294(4) 0.2041(3) 0.0757(2) 0.0343(7) Uani d . 1 . .
C C2B 0.3615(4) 0.3199(3) 0.1284(3) 0.0434(8) Uani d . 1 . .
H H2BA 0.4278 0.3943 0.1892 0.052 Uiso calc R 1 . .
C C3B 0.1994(4) 0.3253(4) 0.0920(3) 0.0492(8) Uani d . 1 . .
H H3BA 0.1509 0.4029 0.1282 0.059 Uiso calc R 1 . .
C C4B 0.1052(4) 0.2177(4) 0.0020(3) 0.0495(8) Uani d . 1 . .
H H4BA -0.0076 0.2202 -0.0258 0.059 Uiso calc R 1 . .
C C5B 0.1800(4) 0.1081(4) -0.0453(3) 0.0416(7) Uani d . 1 . .
H H5BA 0.1155 0.0336 -0.1068 0.050 Uiso calc R 1 . .

loop_
_atom_site_aniso_label
_atom_site_aniso_U_11
_atom_site_aniso_U_22
_atom_site_aniso_U_33
_atom_site_aniso_U_12
_atom_site_aniso_U_13
_atom_site_aniso_U_23
Br 0.0621(3) 0.0737(3) 0.0418(2) 0.01693(18) -0.00365(15) 0.01454(16)
N1 0.0608(17) 0.0325(16) 0.0236(12) -0.0093(12) -0.0039(11) -0.0031(10)
N2 0.0443(15) 0.0301(15) 0.0423(13) 0.0096(12) -0.0114(12) -0.0092(11)
N3 0.0360(14) 0.0304(14) 0.0282(12) 0.0038(10) -0.0026(10) 0.0016(10)
C1 0.0394(17) 0.0335(18) 0.0242(14) -0.0033(13) 0.0026(12) -0.0020(12)
C2 0.0414(17) 0.0313(18) 0.0255(14) 0.0038(13) -0.0022(12) -0.0071(12)
C3 0.0469(18) 0.037(2) 0.0376(16) 0.0091(15) 0.0018(14) 0.0042(14)
C4 0.056(2) 0.036(2) 0.0449(18) 0.0000(15) 0.0111(16) 0.0032(14)
C5 0.052(2) 0.042(2) 0.0337(16) -0.0149(15) 0.0044(15) -0.0058(14)
C6 0.052(2) 0.050(2) 0.0245(14) -0.0113(16) -0.0044(13) -0.0005(14)
C1A 0.0429(18) 0.0388(19) 0.0280(14) -0.0001(13) 0.0022(12) 0.0020(12)
C2A 0.0305(16) 0.0300(17) 0.0330(15) -0.0077(13) 0.0005(12) 0.0001(12)
C3A 0.0389(17) 0.0340(18) 0.0325(15) -0.0070(13) 0.0020(13) 0.0000(12)
C4A 0.055(2) 0.046(2) 0.0322(16) -0.0092(17) 0.0068(15) -0.0018(14)
C5A 0.060(2) 0.040(2) 0.060(2) 0.0016(18) 0.0256(18) -0.0052(17)
C6A 0.051(2) 0.041(2) 0.072(2) 0.0117(16) 0.0156(18) 0.0075(17)
C7A 0.0418(18) 0.037(2) 0.0497(18) 0.0007(15) 0.0040(14) 0.0094(14)
C1B 0.0397(17) 0.0336(18) 0.0284(14) 0.0055(13) 0.0060(13) 0.0058(12)
C2B 0.052(2) 0.0335(19) 0.0420(17) 0.0080(15) 0.0057(15) -0.0006(13)
C3B 0.054(2) 0.042(2) 0.058(2) 0.0196(17) 0.0179(17) 0.0119(16)
C4B 0.0390(18) 0.060(2) 0.054(2) 0.0136(17) 0.0071(16) 0.0197(17)
C5B 0.0356(18) 0.047(2) 0.0394(16) 0.0036(15) -0.0004(14) 0.0095(14)

loop_
_atom_type_symbol
_atom_type_description
_atom_type_scat_dispersion_real
_atom_type_scat_dispersion_imag
_atom_type_scat_source
C C 0.0033 0.0016 'International Tables Vol C Tables 4.2.6.8 and 6.1.1.4'
H H 0.0000 0.0000 'International Tables Vol C Tables 4.2.6.8 and 6.1.1.4'
N N 0.0061 0.0033 'International Tables Vol C Tables 4.2.6.8 and 6.1.1.4'
Br Br -0.2901 2.4595 'International Tables Vol C Tables 4.2.6.8 and 6.1.1.4'

loop_
_geom_angle_atom_site_label_1
_geom_angle_atom_site_label_2
_geom_angle_atom_site_label_3
_geom_angle_site_symmetry_1
_geom_angle_site_symmetry_3
_geom_angle
_geom_angle_publ_flag
C1 N1 C1A . . 123.2(2) ?
C1 N1 H1A . . 118.4 ?
C1A N1 H1A . . 118.4 ?
C1B N2 C2 . . 124.4(2) ?
C1B N2 H2A . . 117.8 ?
C2 N2 H2A . . 117.8 ?
C5B N3 C1B . . 117.5(2) ?
N1 C1 C2 . . 119.3(2) ?
N1 C1 C6 . . 122.5(3) ?
C2 C1 C6 . . 118.1(3) ?
C3 C2 C1 . . 120.1(2) ?
C3 C2 N2 . . 121.5(3) ?
C1 C2 N2 . . 118.4(3) ?
C4 C3 C2 . . 121.1(3) ?
C4 C3 H3A . . 119.5 ?
C2 C3 H3A . . 119.5 ?
C5 C4 C3 . . 118.9(3) ?
C5 C4 H4A . . 120.5 ?
C3 C4 H4A . . 120.5 ?
C4 C5 C6 . . 121.1(3) ?
C4 C5 H5A . . 119.4 ?
C6 C5 H5A . . 119.4 ?
C5 C6 C1 . . 120.6(3) ?
C5 C6 H6A . . 119.7 ?
C1 C6 H6A . . 119.7 ?
N1 C1A C2A . . 115.7(3) ?
N1 C1A H1AA . . 108.4 ?
C2A C1A H1AA . . 108.4 ?
N1 C1A H1AB . . 108.4 ?
C2A C1A H1AB . . 108.4 ?
H1AA C1A H1AB . . 107.4 ?
C7A C2A C3A . . 116.8(2) ?
C7A C2A C1A . . 122.8(3) ?
C3A C2A C1A . . 120.4(3) ?
C4A C3A C2A . . 122.6(3) ?
C4A C3A Br . . 117.6(2) ?
C2A C3A Br . . 119.8(2) ?
C5A C4A C3A . . 119.1(3) ?
C5A C4A H4AA . . 120.4 ?
C3A C4A H4AA . . 120.4 ?
C4A C5A C6A . . 120.3(3) ?
C4A C5A H5AA . . 119.9 ?
C6A C5A H5AA . . 119.9 ?
C5A C6A C7A . . 120.0(3) ?
C5A C6A H6AA . . 120.0 ?
C7A C6A H6AA . . 120.0 ?
C2A C7A C6A . . 121.3(3) ?
C2A C7A H7AA . . 119.4 ?
C6A C7A H7AA . . 119.4 ?
N3 C1B N2 . . 115.0(2) ?
N3 C1B C2B . . 121.4(3) ?
N2 C1B C2B . . 123.7(3) ?
C3B C2B C1B . . 119.3(3) ?
C3B C2B H2BA . . 120.4 ?
C1B C2B H2BA . . 120.4 ?
C2B C3B C4B . . 119.8(3) ?
C2B C3B H3BA . . 120.1 ?
C4B C3B H3BA . . 120.1 ?
C5B C4B C3B . . 117.5(3) ?
C5B C4B H4BA . . 121.2 ?
C3B C4B H4BA . . 121.2 ?
N3 C5B C4B . . 124.5(3) ?
N3 C5B H5BA . . 117.8 ?
C4B C5B H5BA . . 117.8 ?

loop_
_geom_bond_atom_site_label_1
_geom_bond_atom_site_label_2
_geom_bond_site_symmetry_2
_geom_bond_distance
_geom_bond_publ_flag
Br C3A . 1.900(3) ?
N1 C1 . 1.389(4) ?
N1 C1A . 1.446(3) ?
N1 H1A . 0.8800 ?
N2 C1B . 1.370(3) ?
N2 C2 . 1.423(3) ?
N2 H2A . 0.8800 ?
N3 C5B . 1.336(4) ?
N3 C1B . 1.347(3) ?
C1 C2 . 1.397(4) ?
C1 C6 . 1.401(4) ?
C2 C3 . 1.384(4) ?
C3 C4 . 1.383(4) ?
C3 H3A . 0.9500 ?
C4 C5 . 1.372(4) ?
C4 H4A . 0.9500 ?
C5 C6 . 1.377(4) ?
C5 H5A . 0.9500 ?
C6 H6A . 0.9500 ?
C1A C2A . 1.526(4) ?
C1A H1AA . 0.9900 ?
C1A H1AB . 0.9900 ?
C2A C7A . 1.377(4) ?
C2A C3A . 1.396(4) ?
C3A C4A . 1.380(4) ?
C4A C5A . 1.369(5) ?
C4A H4AA . 0.9500 ?
C5A C6A . 1.372(5) ?
C5A H5AA . 0.9500 ?
C6A C7A . 1.398(4) ?
C6A H6AA . 0.9500 ?
C7A H7AA . 0.9500 ?
C1B C2B . 1.393(4) ?
C2B C3B . 1.359(4) ?
C2B H2BA . 0.9500 ?
C3B C4B . 1.384(5) ?
C3B H3BA . 0.9500 ?
C4B C5B . 1.361(4) ?
C4B H4BA . 0.9500 ?
C5B H5BA . 0.9500 ?

loop_
_geom_hbond_atom_site_label_D
_geom_hbond_atom_site_label_H
_geom_hbond_atom_site_label_A
_geom_hbond_site_symmetry_A
_geom_hbond_distance_DH
_geom_hbond_distance_HA
_geom_hbond_distance_DA
_geom_hbond_angle_DHA
N2 H2A N3 2_655 0.88 2.08 2.952(3) 174.6

loop_
_geom_torsion_atom_site_label_1
_geom_torsion_atom_site_label_2
_geom_torsion_atom_site_label_3
_geom_torsion_atom_site_label_4
_geom_torsion_site_symmetry_1
_geom_torsion_site_symmetry_2
_geom_torsion_site_symmetry_3
_geom_torsion_site_symmetry_4
_geom_torsion
_geom_torsion_publ_flag
C1A N1 C1 C2 . . . . -162.8(3) ?
C1A N1 C1 C6 . . . . 18.9(4) ?
N1 C1 C2 C3 . . . . 179.5(2) ?
C6 C1 C2 C3 . . . . -2.0(4) ?
N1 C1 C2 N2 . . . . -0.4(4) ?
C6 C1 C2 N2 . . . . 178.0(2) ?
C1B N2 C2 C3 . . . . -52.3(4) ?
C1B N2 C2 C1 . . . . 127.6(3) ?
C1 C2 C3 C4 . . . . -0.2(4) ?
N2 C2 C3 C4 . . . . 179.7(3) ?
C2 C3 C4 C5 . . . . 2.1(4) ?
C3 C4 C5 C6 . . . . -1.8(5) ?
C4 C5 C6 C1 . . . . -0.4(5) ?
N1 C1 C6 C5 . . . . -179.3(3) ?
C2 C1 C6 C5 . . . . 2.3(4) ?
C1 N1 C1A C2A . . . . 68.9(3) ?
N1 C1A C2A C7A . . . . -0.8(4) ?
N1 C1A C2A C3A . . . . 179.4(2) ?
C7A C2A C3A C4A . . . . 0.9(4) ?
C1A C2A C3A C4A . . . . -179.3(3) ?
C7A C2A C3A Br . . . . 179.0(2) ?
C1A C2A C3A Br . . . . -1.2(3) ?
C2A C3A C4A C5A . . . . -1.0(5) ?
Br C3A C4A C5A . . . . -179.2(2) ?
C3A C4A C5A C6A . . . . 0.8(5) ?
C4A C5A C6A C7A . . . . -0.6(5) ?
C3A C2A C7A C6A . . . . -0.6(4) ?
C1A C2A C7A C6A . . . . 179.6(3) ?
C5A C6A C7A C2A . . . . 0.4(5) ?
C5B N3 C1B N2 . . . . 178.6(2) ?
C5B N3 C1B C2B . . . . 0.2(4) ?
C2 N2 C1B N3 . . . . 167.2(2) ?
C2 N2 C1B C2B . . . . -14.5(4) ?
N3 C1B C2B C3B . . . . 0.5(4) ?
N2 C1B C2B C3B . . . . -177.8(3) ?
C1B C2B C3B C4B . . . . -1.1(5) ?
C2B C3B C4B C5B . . . . 1.0(5) ?
C1B N3 C5B C4B . . . . -0.3(4) ?
C3B C4B C5B N3 . . . . -0.3(5) ?

loop_
_cod_related_entry_id
_cod_related_entry_database
_cod_related_entry_code
1 ChemSpider 24743398
